data_7057413
loop_
_publ_author_name
'Lobana, Tarlok S.'
'Aulakh, Jaspreet K.'
'Sood, Heena'
'Arora, Daljit S.'
'Garcia-Santos, Isabel'
'Kaur, Manpreet'
'Duff, Courtney E.'
'Jasinski, Jerry P.'

_publ_section_title
;
 Synthesis, structures and antimicrobial activity of copper derivatives of
 N-substituted imidazolidine-2-thiones: unusual bio-activity against
 Staphylococcus epidermidis and Enterococcus faecalis
;
_journal_issue 12
_journal_name_full 'New Journal of Chemistry'
_journal_page_first 9886
_journal_paper_doi 10.1039/C8NJ00206A
_journal_volume 42
_journal_year 2018
_chemical_formula_moiety 'C36 H35 Br Cu N4 P S2'
_chemical_formula_sum 'C36 H35 Br Cu N4 P S2'
_chemical_formula_weight 762.22
_space_group_crystal_system triclinic
_space_group_IT_number 2
_space_group_name_Hall '-P 1'
_space_group_name_H-M_alt 'P -1'
_symmetry_space_group_name_Hall '-P 1'
_symmetry_space_group_name_H-M 'P -1'
_atom_sites_solution_hydrogens geom
_atom_sites_solution_primary iterative
_audit_creation_date 2015-02-04
_audit_creation_method
;
Olex2 1.2
(compiled 2015.01.26 svn.r3150 for OlexSys, GUI svn.r4998)
;
_audit_update_record
;
2018-01-05 deposited with the CCDC.
2018-04-17 downloaded from the CCDC.
;
_cell_angle_alpha 76.569(3)
_cell_angle_beta 80.316(4)
_cell_angle_gamma 69.508(4)
_cell_formula_units_Z 2
_cell_length_a 9.9322(4)
_cell_length_b 10.6993(4)
_cell_length_c 17.6677(8)
_cell_measurement_reflns_used 6620
_cell_measurement_temperature 173(2)
_cell_measurement_theta_max 71.4910
_cell_measurement_theta_min 5.1890
_cell_volume 1702.80(13)
_computing_cell_refinement
;
CrysAlisPro, Agilent Technologies,
Version 1.171.37.31 (release 14-01-2014 CrysAlis171 .NET)
(compiled Jan 14 2014,18:38:05)
;
_computing_data_collection
;
CrysAlisPro, Agilent Technologies,
Version 1.171.37.31 (release 14-01-2014 CrysAlis171 .NET)
(compiled Jan 14 2014,18:38:05)
;
_computing_data_reduction
;
CrysAlisPro, Agilent Technologies,
Version 1.171.37.31 (release 14-01-2014 CrysAlis171 .NET)
(compiled Jan 14 2014,18:38:05)
;
_computing_molecular_graphics 'Olex2 (Dolomanov et al., 2009)'
_computing_publication_material 'Olex2 (Dolomanov et al., 2009)'
_computing_structure_refinement 'ShelXL (Sheldrick, 2008)'
_computing_structure_solution
;
Superflip (Palatinus & Chapuis, 2007;Palatinus & van der Lee, 2008;
Palatinus et al., 2012)
;
_diffrn_ambient_temperature 173(2)
_diffrn_detector 'CCD plate'
_diffrn_detector_area_resol_mean 16.0416
_diffrn_detector_type Eos
_diffrn_measured_fraction_theta_full 0.998
_diffrn_measured_fraction_theta_max 0.973
_diffrn_measurement_details
;
#__ type_ start__ end____ width___ exp.time_
  1 omega    1.00   34.00   1.0000    1.0000
omega____ theta____ kappa____ phi______ frames
    -      -33.5000   57.0000   30.0000 33

#__ type_ start__ end____ width___ exp.time_
  2 omega  -46.00  -20.00   1.0000    1.0000
omega____ theta____ kappa____ phi______ frames
    -      -33.5000   57.0000   30.0000 26

#__ type_ start__ end____ width___ exp.time_
  3 omega  -58.00   -4.00   1.0000    1.0000
omega____ theta____ kappa____ phi______ frames
    -      -33.5000  -19.0000  -90.0000 54

#__ type_ start__ end____ width___ exp.time_
  4 omega   32.00   73.00   1.0000    1.0000
omega____ theta____ kappa____ phi______ frames
    -       35.1697  -99.0000 -150.0000 41

#__ type_ start__ end____ width___ exp.time_
  5 omega   61.00  107.00   1.0000    1.0000
omega____ theta____ kappa____ phi______ frames
    -       35.1697 -178.0000 -180.0000 46

#__ type_ start__ end____ width___ exp.time_
  6 omega   95.00  134.00   1.0000    1.0000
omega____ theta____ kappa____ phi______ frames
    -      108.0000  -77.0000 -120.0000 39

#__ type_ start__ end____ width___ exp.time_
  7 omega  117.00  146.00   1.0000    1.0000
omega____ theta____ kappa____ phi______ frames
    -      108.0000  -15.0000    0.0000 29

#__ type_ start__ end____ width___ exp.time_
  8 omega  133.00  178.00   1.0000    1.0000
omega____ theta____ kappa____ phi______ frames
    -      108.0000   30.0000   30.0000 45

#__ type_ start__ end____ width___ exp.time_
  9 omega  103.00  129.00   1.0000    1.0000
omega____ theta____ kappa____ phi______ frames
    -      108.0000   30.0000   30.0000 26

#__ type_ start__ end____ width___ exp.time_
 10 omega   89.00  169.00   1.0000    1.0000
omega____ theta____ kappa____ phi______ frames
    -      108.0000   30.0000  -60.0000 80

#__ type_ start__ end____ width___ exp.time_
 11 omega   95.00  148.00   1.0000    1.0000
omega____ theta____ kappa____ phi______ frames
    -      108.0000   61.0000 -180.0000 53

#__ type_ start__ end____ width___ exp.time_
 12 omega   57.00   96.00   1.0000    1.0000
omega____ theta____ kappa____ phi______ frames
    -       35.1697  178.0000  -90.0000 39

#__ type_ start__ end____ width___ exp.time_
 13 omega   73.00  150.00   1.0000    1.0000
omega____ theta____ kappa____ phi______ frames
    -      108.0000  178.0000   60.0000 77

#__ type_ start__ end____ width___ exp.time_
 14 omega  100.00  158.00   1.0000    1.0000
omega____ theta____ kappa____ phi______ frames
    -      108.0000  111.0000  120.0000 58

#__ type_ start__ end____ width___ exp.time_
 15 omega   62.00   88.00   1.0000    1.0000
omega____ theta____ kappa____ phi______ frames
    -      108.0000  -30.0000   30.0000 26

#__ type_ start__ end____ width___ exp.time_
 16 omega   47.00   83.00   1.0000    1.0000
omega____ theta____ kappa____ phi______ frames
    -      108.0000  -15.0000    0.0000 36

#__ type_ start__ end____ width___ exp.time_
 17 omega   41.00   96.00   1.0000    1.0000
omega____ theta____ kappa____ phi______ frames
    -      108.0000  -45.0000   90.0000 55

#__ type_ start__ end____ width___ exp.time_
 18 omega   68.00   94.00   1.0000    1.0000
omega____ theta____ kappa____ phi______ frames
    -      108.0000  -94.0000  150.0000 26

#__ type_ start__ end____ width___ exp.time_
 19 omega   44.00  107.00   1.0000    1.0000
omega____ theta____ kappa____ phi______ frames
    -      108.0000  -94.0000   90.0000 63

#__ type_ start__ end____ width___ exp.time_
 20 omega   63.00  109.00   1.0000    1.0000
omega____ theta____ kappa____ phi______ frames
    -      108.0000 -111.0000   30.0000 46

#__ type_ start__ end____ width___ exp.time_
 21 omega   44.00   96.00   1.0000    1.0000
omega____ theta____ kappa____ phi______ frames
    -      108.0000  -45.0000  150.0000 52

#__ type_ start__ end____ width___ exp.time_
 22 omega   43.00   69.00   1.0000    1.0000
omega____ theta____ kappa____ phi______ frames
    -       35.1697  -99.0000   30.0000 26

#__ type_ start__ end____ width___ exp.time_
 23 omega   80.00  106.00   1.0000    1.0000
omega____ theta____ kappa____ phi______ frames
    -       35.1697 -178.0000   30.0000 26

#__ type_ start__ end____ width___ exp.time_
 24 omega   57.00   84.00   1.0000    1.0000
omega____ theta____ kappa____ phi______ frames
    -      108.0000  -77.0000 -120.0000 27

#__ type_ start__ end____ width___ exp.time_
 25 omega   67.00  109.00   1.0000    1.0000
omega____ theta____ kappa____ phi______ frames
    -      108.0000  -94.0000 -180.0000 42

#__ type_ start__ end____ width___ exp.time_
 26 omega   42.00   88.00   1.0000    1.0000
omega____ theta____ kappa____ phi______ frames
    -      108.0000  -45.0000 -150.0000 46

#__ type_ start__ end____ width___ exp.time_
 27 omega   38.00   89.00   1.0000    1.0000
omega____ theta____ kappa____ phi______ frames
    -      108.0000  -30.0000  -30.0000 51

#__ type_ start__ end____ width___ exp.time_
 28 omega   41.00  126.00   1.0000    1.0000
omega____ theta____ kappa____ phi______ frames
    -      108.0000  -61.0000    0.0000 85

#__ type_ start__ end____ width___ exp.time_
 29 omega  -94.00  -16.00   1.0000    1.0000
omega____ theta____ kappa____ phi______ frames
    -      -33.5000  -37.0000 -120.0000 78

#__ type_ start__ end____ width___ exp.time_
 30 omega -100.00  -47.00   1.0000    1.0000
omega____ theta____ kappa____ phi______ frames
    -      -33.5000  -57.0000 -150.0000 53

#__ type_ start__ end____ width___ exp.time_
 31 omega  -96.00  -38.00   1.0000    1.0000
omega____ theta____ kappa____ phi______ frames
    -      -33.5000 -178.0000   30.0000 58

#__ type_ start__ end____ width___ exp.time_
 32 omega  -96.00  -34.00   1.0000    1.0000
omega____ theta____ kappa____ phi______ frames
    -      -33.5000  178.0000  -30.0000 62
;
_diffrn_measurement_device 'four-circle diffractometer'
_diffrn_measurement_device_type 'Agilent, Eos, Gemini'
_diffrn_measurement_method '\w scans'
_diffrn_orient_matrix_UB_11 0.1117669000
_diffrn_orient_matrix_UB_12 -0.0320303000
_diffrn_orient_matrix_UB_13 -0.0706333000
_diffrn_orient_matrix_UB_21 -0.1216568000
_diffrn_orient_matrix_UB_22 0.0623557000
_diffrn_orient_matrix_UB_23 -0.0548483000
_diffrn_orient_matrix_UB_31 0.0194519000
_diffrn_orient_matrix_UB_32 0.1399195000
_diffrn_orient_matrix_UB_33 -0.0106414000
_diffrn_radiation_monochromator graphite
_diffrn_radiation_probe x-ray
_diffrn_radiation_type CuK\a
_diffrn_radiation_wavelength 1.54184
_diffrn_reflns_av_R_equivalents 0.0376
_diffrn_reflns_av_unetI/netI 0.0421
_diffrn_reflns_Laue_measured_fraction_full 0.998
_diffrn_reflns_Laue_measured_fraction_max 0.973
_diffrn_reflns_limit_h_max 11
_diffrn_reflns_limit_h_min -11
_diffrn_reflns_limit_k_max 12
_diffrn_reflns_limit_k_min -10
_diffrn_reflns_limit_l_max 21
_diffrn_reflns_limit_l_min -21
_diffrn_reflns_number 11854
_diffrn_reflns_point_group_measured_fraction_full 0.998
_diffrn_reflns_point_group_measured_fraction_max 0.973
_diffrn_reflns_theta_full 67.684
_diffrn_reflns_theta_max 71.418
_diffrn_reflns_theta_min 4.492
_diffrn_source 'Enhance (Cu) X-ray Source'
_exptl_absorpt_coefficient_mu 4.116
_exptl_absorpt_correction_T_max 1.00000
_exptl_absorpt_correction_T_min 0.55042
_exptl_absorpt_correction_type multi-scan
_exptl_absorpt_process_details
;
CrysAlisPro, Agilent Technologies,
Version 1.171.37.31 (release 14-01-2014 CrysAlis171 .NET)
(compiled Jan 14 2014,18:38:05)
Empirical absorption correction using spherical harmonics,
 implemented in SCALE3 ABSPACK scaling algorithm.
;
_exptl_crystal_colour colourless
_exptl_crystal_colour_primary colourless
_exptl_crystal_density_diffrn 1.487
_exptl_crystal_description prism
_exptl_crystal_F_000 780
_exptl_crystal_size_max 0.48
_exptl_crystal_size_mid 0.42
_exptl_crystal_size_min 0.22
_refine_diff_density_max 0.651
_refine_diff_density_min -0.517
_refine_diff_density_rms 0.101
_refine_ls_extinction_coef 0.0098(4)
_refine_ls_extinction_expression Fc^*^=kFc[1+0.001xFc^2^\l^3^/sin(2\q)]^-1/4^
_refine_ls_extinction_method SHELXL
_refine_ls_goodness_of_fit_ref 1.073
_refine_ls_hydrogen_treatment constr
_refine_ls_matrix_type full
_refine_ls_number_parameters 407
_refine_ls_number_reflns 6451
_refine_ls_number_restraints 0
_refine_ls_restrained_S_all 1.073
_refine_ls_R_factor_all 0.0411
_refine_ls_R_factor_gt 0.0387
_refine_ls_shift/su_max 0.001
_refine_ls_shift/su_mean 0.000
_refine_ls_structure_factor_coef Fsqd
_refine_ls_weighting_details 'w=1/[\s^2^(Fo^2^)+(0.0697P)^2^+0.3090P] where P=(Fo^2^+2Fc^2^)/3'
_refine_ls_weighting_scheme calc
_refine_ls_wR_factor_gt 0.1052
_refine_ls_wR_factor_ref 0.1079
_reflns_Friedel_coverage 0.000
_reflns_number_gt 6036
_reflns_number_total 6451
_reflns_threshold_expression 'I > 2\s(I)'
_cod_data_source_file c8nj00206a2.cif
_cod_data_source_block jpl-128
_cod_depositor_comments 'Adding full bibliography for 7057409--7057420.cif.'
_cod_original_cell_volume 1702.79(13)
_cod_database_code 7057413
_shelxl_version_number 2014/6
_chemical_oxdiff_formula 'C24 H27 N4 S2 Cl Cu'
_chemical_oxdiff_usercomment 'Lobana's JPL-128'
_shelx_space_group_comment
;
The symmetry employed for this shelxl refinement is uniquely defined
by the following loop, which should always be used as a source of
symmetry information in preference to the above space-group names.
They are only intended as comments.
;
_reflns_odcompleteness_completeness 99.87
_reflns_odcompleteness_iscentric 1
_reflns_odcompleteness_theta 68.13
_olex2_refinement_description
;
1. Fixed Uiso
 At 1.2 times of:
  All C(H) groups, All C(H,H) groups, All N(H) groups
2.a Secondary CH2 refined with riding coordinates:
 C2(H2A,H2B), C3(H3A,H3B), C11(H11A,H11B), C12(H12A,H12B)
2.b Aromatic/amide H refined with riding coordinates:
 N1(H1), N3(H3), C5(H5), C6(H6), C7(H7), C8(H8), C9(H9), C14(H14), C15(H15),
 C16(H16), C17(H17), C18(H18), C20(H20), C21(H21), C22(H22), C23(H23), C24(H24),
  C26(H26), C27(H27), C28(H28), C29(H29), C30(H30), C32(H32), C33(H33),
 C34(H34), C35(H35), C36(H36)
;
_olex2_exptl_crystal_mounting_method 'Nylon Loop'
_olex2_submission_original_sample_id JPL-128
_olex2_submission_special_instructions 'No special instructions were received'

loop_
_space_group_symop_operation_xyz
'x, y, z'
'-x, -y, -z'

loop_
_atom_site_label
_atom_site_type_symbol
_atom_site_fract_x
_atom_site_fract_y
_atom_site_fract_z
_atom_site_U_iso_or_equiv
_atom_site_adp_type
_atom_site_occupancy
_atom_site_site_symmetry_order
_atom_site_calc_flag
_atom_site_refinement_flags_posn
Br1 Br 0.42224(3) 0.32955(2) 0.42370(2) 0.02227(11) Uani 1 1 d .
Cu1 Cu 0.40240(3) 0.28356(3) 0.29323(2) 0.01699(12) Uani 1 1 d .
S1 S 0.62562(6) 0.13621(6) 0.25043(3) 0.02628(16) Uani 1 1 d .
S2 S 0.39046(6) 0.47613(5) 0.19733(3) 0.01975(15) Uani 1 1 d .
P1 P 0.21875(6) 0.20656(5) 0.29537(3) 0.01442(14) Uani 1 1 d .
N1 N 0.6671(2) 0.0260(2) 0.40050(12) 0.0240(4) Uani 1 1 d .
H1 H 0.5884 0.0863 0.4173 0.029 Uiso 1 1 calc R
N2 N 0.8258(2) -0.0923(2) 0.31933(12) 0.0220(4) Uani 1 1 d .
N3 N 0.6080(2) 0.4830(2) 0.26712(13) 0.0257(5) Uani 1 1 d .
H3 H 0.6124 0.4065 0.3002 0.031 Uiso 1 1 calc R
N4 N 0.5476(2) 0.6462(2) 0.16526(12) 0.0214(4) Uani 1 1 d .
C1 C 0.7090(2) 0.0210(2) 0.32496(14) 0.0187(4) Uani 1 1 d .
C2 C 0.7670(3) -0.0805(3) 0.45192(15) 0.0275(5) Uani 1 1 d .
H2A H 0.7148 -0.1231 0.4975 0.033 Uiso 1 1 calc R
H2B H 0.8327 -0.0450 0.4704 0.033 Uiso 1 1 calc R
C3 C 0.8476(3) -0.1788(3) 0.39751(17) 0.0342(6) Uani 1 1 d .
H3A H 0.9514 -0.2182 0.4058 0.041 Uiso 1 1 calc R
H3B H 0.8065 -0.2533 0.4049 0.041 Uiso 1 1 calc R
C4 C 0.8978(2) -0.1408(2) 0.25023(15) 0.0223(5) Uani 1 1 d .
C5 C 0.9472(3) -0.2802(3) 0.25170(19) 0.0317(6) Uani 1 1 d .
H5 H 0.9260 -0.3404 0.2972 0.038 Uiso 1 1 calc R
C6 C 1.0271(3) -0.3312(3) 0.1868(2) 0.0442(8) Uani 1 1 d .
H6 H 1.0601 -0.4262 0.1878 0.053 Uiso 1 1 calc R
C7 C 1.0587(3) -0.2441(4) 0.1210(2) 0.0499(9) Uani 1 1 d .
H7 H 1.1138 -0.2793 0.0767 0.060 Uiso 1 1 calc R
C8 C 1.0104(3) -0.1052(4) 0.11913(18) 0.0404(7) Uani 1 1 d .
H8 H 1.0328 -0.0457 0.0736 0.048 Uiso 1 1 calc R
C9 C 0.9289(3) -0.0525(3) 0.18396(15) 0.0268(5) Uani 1 1 d .
H9 H 0.8953 0.0427 0.1827 0.032 Uiso 1 1 calc R
C10 C 0.5204(2) 0.5356(2) 0.21004(13) 0.0181(4) Uani 1 1 d .
C11 C 0.6958(3) 0.5671(3) 0.26847(15) 0.0275(5) Uani 1 1 d .
H11A H 0.7999 0.5141 0.2649 0.033 Uiso 1 1 calc R
H11B H 0.6699 0.6061 0.3166 0.033 Uiso 1 1 calc R
C12 C 0.6579(4) 0.6780(4) 0.19605(19) 0.0471(9) Uani 1 1 d .
H12A H 0.6188 0.7693 0.2101 0.056 Uiso 1 1 calc R
H12B H 0.7434 0.6741 0.1575 0.056 Uiso 1 1 calc R
C13 C 0.4804(3) 0.7265(3) 0.09700(13) 0.0208(5) Uani 1 1 d .
C14 C 0.4171(3) 0.8651(3) 0.09212(16) 0.0309(6) Uani 1 1 d .
H14 H 0.4169 0.9063 0.1343 0.037 Uiso 1 1 calc R
C15 C 0.3531(4) 0.9443(3) 0.02441(19) 0.0407(7) Uani 1 1 d .
H15 H 0.3091 1.0396 0.0207 0.049 Uiso 1 1 calc R
C16 C 0.3536(3) 0.8849(3) -0.03663(17) 0.0377(7) Uani 1 1 d .
H16 H 0.3099 0.9391 -0.0824 0.045 Uiso 1 1 calc R
C17 C 0.4174(3) 0.7470(3) -0.03156(16) 0.0347(6) Uani 1 1 d .
H17 H 0.4172 0.7062 -0.0739 0.042 Uiso 1 1 calc R
C18 C 0.4820(3) 0.6670(3) 0.03485(15) 0.0293(6) Uani 1 1 d .
H18 H 0.5271 0.5720 0.0378 0.035 Uiso 1 1 calc R
C19 C 0.1312(3) 0.2609(2) 0.20415(13) 0.0187(4) Uani 1 1 d .
C20 C 0.2183(3) 0.2776(3) 0.13435(15) 0.0295(6) Uani 1 1 d .
H20 H 0.3181 0.2622 0.1357 0.035 Uiso 1 1 calc R
C21 C 0.1605(4) 0.3163(3) 0.06315(17) 0.0429(8) Uani 1 1 d .
H21 H 0.2210 0.3262 0.0160 0.051 Uiso 1 1 calc R
C22 C 0.0143(4) 0.3407(3) 0.06055(19) 0.0451(8) Uani 1 1 d .
H22 H -0.0256 0.3680 0.0117 0.054 Uiso 1 1 calc R
C23 C -0.0735(4) 0.3248(3) 0.1300(2) 0.0410(7) Uani 1 1 d .
H23 H -0.1735 0.3412 0.1286 0.049 Uiso 1 1 calc R
C24 C -0.0151(3) 0.2852(3) 0.20107(16) 0.0284(5) Uani 1 1 d .
H24 H -0.0755 0.2746 0.2482 0.034 Uiso 1 1 calc R
C25 C 0.0654(2) 0.2592(2) 0.36747(13) 0.0172(4) Uani 1 1 d .
C26 C 0.0406(2) 0.3824(2) 0.39074(14) 0.0192(4) Uani 1 1 d .
H26 H 0.1068 0.4313 0.3724 0.023 Uiso 1 1 calc R
C27 C -0.0812(3) 0.4335(2) 0.44082(14) 0.0233(5) Uani 1 1 d .
H27 H -0.0970 0.5170 0.4565 0.028 Uiso 1 1 calc R
C28 C -0.1785(3) 0.3644(3) 0.46773(15) 0.0303(6) Uani 1 1 d .
H28 H -0.2626 0.4013 0.5005 0.036 Uiso 1 1 calc R
C29 C -0.1530(3) 0.2403(3) 0.44670(19) 0.0392(7) Uani 1 1 d .
H29 H -0.2187 0.1910 0.4662 0.047 Uiso 1 1 calc R
C30 C -0.0313(3) 0.1878(3) 0.39706(16) 0.0294(6) Uani 1 1 d .
H30 H -0.0142 0.1025 0.3833 0.035 Uiso 1 1 calc R
C31 C 0.2652(2) 0.0215(2) 0.31307(13) 0.0157(4) Uani 1 1 d .
C32 C 0.2090(3) -0.0458(2) 0.27463(15) 0.0238(5) Uani 1 1 d .
H32 H 0.1424 0.0050 0.2371 0.029 Uiso 1 1 calc R
C33 C 0.2492(3) -0.1871(3) 0.29051(16) 0.0264(5) Uani 1 1 d .
H33 H 0.2109 -0.2322 0.2634 0.032 Uiso 1 1 calc R
C34 C 0.3448(3) -0.2615(2) 0.34573(15) 0.0262(5) Uani 1 1 d .
H34 H 0.3704 -0.3577 0.3575 0.031 Uiso 1 1 calc R
C35 C 0.4033(3) -0.1961(3) 0.38395(14) 0.0264(5) Uani 1 1 d .
H35 H 0.4697 -0.2475 0.4215 0.032 Uiso 1 1 calc R
C36 C 0.3648(3) -0.0549(2) 0.36724(13) 0.0211(5) Uani 1 1 d .
H36 H 0.4064 -0.0103 0.3928 0.025 Uiso 1 1 calc R

loop_
_atom_site_aniso_label
_atom_site_aniso_U_11
_atom_site_aniso_U_22
_atom_site_aniso_U_33
_atom_site_aniso_U_23
_atom_site_aniso_U_13
_atom_site_aniso_U_12
Br1 0.02512(16) 0.02609(16) 0.01641(15) -0.00374(10) -0.00291(10) -0.00902(11)
Cu1 0.01522(19) 0.01880(19) 0.01793(19) -0.00078(13) -0.00224(13) -0.00815(13)
S1 0.0200(3) 0.0301(3) 0.0154(3) 0.0018(2) -0.0020(2) 0.0044(2)
S2 0.0185(3) 0.0200(3) 0.0226(3) 0.0043(2) -0.0089(2) -0.0107(2)
P1 0.0143(3) 0.0160(3) 0.0143(3) -0.0028(2) -0.0002(2) -0.0071(2)
N1 0.0264(10) 0.0237(10) 0.0168(9) 0.0010(8) -0.0046(8) -0.0037(8)
N2 0.0204(10) 0.0180(9) 0.0227(10) 0.0012(8) -0.0047(8) -0.0022(8)
N3 0.0255(11) 0.0318(11) 0.0240(10) 0.0065(9) -0.0096(8) -0.0186(9)
N4 0.0241(10) 0.0260(10) 0.0190(10) 0.0014(8) -0.0054(8) -0.0163(8)
C1 0.0163(10) 0.0185(10) 0.0221(11) -0.0008(9) -0.0031(8) -0.0081(8)
C2 0.0366(14) 0.0227(12) 0.0217(12) 0.0063(10) -0.0109(10) -0.0110(10)
C3 0.0426(16) 0.0231(12) 0.0288(14) 0.0052(11) -0.0124(12) -0.0032(11)
C4 0.0124(10) 0.0254(12) 0.0303(13) -0.0091(10) -0.0079(9) -0.0025(9)
C5 0.0177(12) 0.0272(13) 0.0555(18) -0.0170(12) -0.0082(11) -0.0057(10)
C6 0.0195(13) 0.0455(17) 0.079(3) -0.0394(18) -0.0057(14) -0.0063(12)
C7 0.0191(13) 0.077(2) 0.059(2) -0.049(2) -0.0037(13) 0.0005(14)
C8 0.0218(13) 0.066(2) 0.0295(15) -0.0169(14) -0.0036(11) -0.0044(13)
C9 0.0171(11) 0.0345(13) 0.0249(12) -0.0068(10) -0.0057(9) -0.0010(10)
C10 0.0161(10) 0.0215(11) 0.0174(10) -0.0032(9) -0.0007(8) -0.0077(8)
C11 0.0246(12) 0.0362(14) 0.0279(13) -0.0009(11) -0.0088(10) -0.0177(11)
C12 0.058(2) 0.066(2) 0.0365(16) 0.0193(15) -0.0253(15) -0.0514(18)
C13 0.0212(11) 0.0284(12) 0.0146(10) 0.0015(9) 0.0005(9) -0.0146(9)
C14 0.0382(15) 0.0276(13) 0.0238(13) -0.0023(10) 0.0014(11) -0.0105(11)
C15 0.0430(17) 0.0309(14) 0.0362(16) 0.0041(12) -0.0035(13) -0.0041(12)
C16 0.0342(15) 0.0480(17) 0.0239(13) 0.0110(12) -0.0082(11) -0.0137(13)
C17 0.0398(16) 0.0491(17) 0.0196(12) -0.0015(12) -0.0047(11) -0.0220(13)
C18 0.0374(15) 0.0298(13) 0.0230(12) -0.0016(10) -0.0017(11) -0.0162(11)
C19 0.0257(12) 0.0145(10) 0.0173(11) -0.0012(8) -0.0059(9) -0.0077(9)
C20 0.0365(14) 0.0353(14) 0.0220(12) -0.0061(10) -0.0005(11) -0.0186(11)
C21 0.070(2) 0.0489(17) 0.0169(13) -0.0008(12) -0.0061(13) -0.0302(16)
C22 0.074(2) 0.0376(16) 0.0306(15) 0.0060(12) -0.0272(15) -0.0242(16)
C23 0.0404(17) 0.0356(15) 0.0474(18) 0.0019(13) -0.0266(14) -0.0090(13)
C24 0.0252(13) 0.0284(13) 0.0309(14) -0.0019(10) -0.0088(10) -0.0074(10)
C25 0.0178(11) 0.0195(10) 0.0140(10) -0.0020(8) -0.0010(8) -0.0065(8)
C26 0.0194(11) 0.0177(10) 0.0213(11) -0.0014(9) -0.0049(9) -0.0071(8)
C27 0.0280(12) 0.0192(11) 0.0209(11) -0.0050(9) -0.0047(9) -0.0037(9)
C28 0.0298(13) 0.0314(13) 0.0240(12) -0.0080(10) 0.0097(10) -0.0068(11)
C29 0.0367(16) 0.0387(15) 0.0470(17) -0.0179(13) 0.0215(13) -0.0236(13)
C30 0.0318(14) 0.0272(12) 0.0348(14) -0.0144(11) 0.0117(11) -0.0177(11)
C31 0.0144(10) 0.0158(10) 0.0165(10) -0.0041(8) 0.0024(8) -0.0053(8)
C32 0.0224(12) 0.0210(11) 0.0293(13) -0.0057(10) -0.0075(10) -0.0058(9)
C33 0.0240(12) 0.0247(12) 0.0351(14) -0.0123(10) -0.0016(10) -0.0099(10)
C34 0.0312(13) 0.0172(11) 0.0241(12) -0.0033(9) 0.0046(10) -0.0042(10)
C35 0.0328(13) 0.0251(12) 0.0161(11) 0.0000(9) -0.0051(9) -0.0044(10)
C36 0.0266(12) 0.0244(11) 0.0135(10) -0.0042(9) -0.0025(9) -0.0093(9)

loop_
_atom_type_symbol
_atom_type_description
_atom_type_scat_dispersion_real
_atom_type_scat_dispersion_imag
_atom_type_scat_source
C C 0.0181 0.0091 'International Tables Vol C Tables 4.2.6.8 and 6.1.1.4'
H H 0.0000 0.0000 'International Tables Vol C Tables 4.2.6.8 and 6.1.1.4'
N N 0.0311 0.0180 'International Tables Vol C Tables 4.2.6.8 and 6.1.1.4'
S S 0.3331 0.5567 'International Tables Vol C Tables 4.2.6.8 and 6.1.1.4'
Cu Cu -1.9646 0.5888 'International Tables Vol C Tables 4.2.6.8 and 6.1.1.4'
Br Br -0.6763 1.2805 'International Tables Vol C Tables 4.2.6.8 and 6.1.1.4'
P P 0.2955 0.4335 'International Tables Vol C Tables 4.2.6.8 and 6.1.1.4'

loop_
_geom_angle_atom_site_label_1
_geom_angle_atom_site_label_2
_geom_angle_atom_site_label_3
_geom_angle
S1 Cu1 Br1 108.79(2)
S2 Cu1 Br1 109.83(2)
S2 Cu1 S1 99.74(2)
P1 Cu1 Br1 112.849(19)
P1 Cu1 S1 112.69(3)
P1 Cu1 S2 112.16(2)
C1 S1 Cu1 112.13(9)
C10 S2 Cu1 107.27(8)
C19 P1 Cu1 114.82(8)
C25 P1 Cu1 116.13(8)
C25 P1 C19 101.94(11)
C25 P1 C31 103.81(10)
C31 P1 Cu1 115.44(7)
C31 P1 C19 102.84(10)
C1 N1 H1 123.9
C1 N1 C2 112.3(2)
C2 N1 H1 123.9
C1 N2 C3 109.3(2)
C1 N2 C4 127.3(2)
C4 N2 C3 121.9(2)
C10 N3 H3 123.9
C10 N3 C11 112.2(2)
C11 N3 H3 123.9
C10 N4 C12 111.3(2)
C10 N4 C13 126.4(2)
C13 N4 C12 122.2(2)
N1 C1 S1 124.34(18)
N1 C1 N2 108.9(2)
N2 C1 S1 126.72(19)
N1 C2 H2A 111.5
N1 C2 H2B 111.5
N1 C2 C3 101.2(2)
H2A C2 H2B 109.4
C3 C2 H2A 111.5
C3 C2 H2B 111.5
N2 C3 C2 102.9(2)
N2 C3 H3A 111.2
N2 C3 H3B 111.2
C2 C3 H3A 111.2
C2 C3 H3B 111.2
H3A C3 H3B 109.1
C5 C4 N2 118.8(2)
C9 C4 N2 120.8(2)
C9 C4 C5 120.2(2)
C4 C5 H5 120.0
C6 C5 C4 120.1(3)
C6 C5 H5 120.0
C5 C6 H6 120.0
C7 C6 C5 120.0(3)
C7 C6 H6 120.0
C6 C7 H7 119.9
C6 C7 C8 120.3(3)
C8 C7 H7 119.9
C7 C8 H8 119.9
C7 C8 C9 120.2(3)
C9 C8 H8 119.9
C4 C9 C8 119.2(3)
C4 C9 H9 120.4
C8 C9 H9 120.4
N3 C10 S2 125.27(17)
N3 C10 N4 109.8(2)
N4 C10 S2 124.86(18)
N3 C11 H11A 111.2
N3 C11 H11B 111.2
N3 C11 C12 103.0(2)
H11A C11 H11B 109.1
C12 C11 H11A 111.2
C12 C11 H11B 111.2
N4 C12 C11 103.3(2)
N4 C12 H12A 111.1
N4 C12 H12B 111.1
C11 C12 H12A 111.1
C11 C12 H12B 111.1
H12A C12 H12B 109.1
C14 C13 N4 119.4(2)
C14 C13 C18 120.1(2)
C18 C13 N4 120.4(2)
C13 C14 H14 120.3
C13 C14 C15 119.4(3)
C15 C14 H14 120.3
C14 C15 H15 119.8
C16 C15 C14 120.4(3)
C16 C15 H15 119.8
C15 C16 H16 120.0
C15 C16 C17 120.0(3)
C17 C16 H16 120.0
C16 C17 H17 119.8
C16 C17 C18 120.5(3)
C18 C17 H17 119.8
C13 C18 C17 119.7(3)
C13 C18 H18 120.2
C17 C18 H18 120.2
C20 C19 P1 117.25(19)
C24 C19 P1 123.86(19)
C24 C19 C20 118.9(2)
C19 C20 H20 119.7
C21 C20 C19 120.6(3)
C21 C20 H20 119.7
C20 C21 H21 119.9
C20 C21 C22 120.2(3)
C22 C21 H21 119.9
C21 C22 H22 120.2
C21 C22 C23 119.5(3)
C23 C22 H22 120.2
C22 C23 H23 120.0
C24 C23 C22 120.1(3)
C24 C23 H23 120.0
C19 C24 H24 119.7
C23 C24 C19 120.7(3)
C23 C24 H24 119.7
C26 C25 P1 117.34(17)
C30 C25 P1 123.92(18)
C30 C25 C26 118.6(2)
C25 C26 H26 119.9
C27 C26 C25 120.1(2)
C27 C26 H26 119.9
C26 C27 H27 119.6
C28 C27 C26 120.8(2)
C28 C27 H27 119.6
C27 C28 H28 120.2
C27 C28 C29 119.6(2)
C29 C28 H28 120.2
C28 C29 H29 119.9
C28 C29 C30 120.1(2)
C30 C29 H29 119.9
C25 C30 C29 120.7(2)
C25 C30 H30 119.7
C29 C30 H30 119.7
C32 C31 P1 123.53(18)
C32 C31 C36 118.9(2)
C36 C31 P1 117.53(17)
C31 C32 H32 119.6
C31 C32 C33 120.8(2)
C33 C32 H32 119.6
C32 C33 H33 120.1
C34 C33 C32 119.8(2)
C34 C33 H33 120.1
C33 C34 H34 119.9
C33 C34 C35 120.2(2)
C35 C34 H34 119.9
C34 C35 H35 120.0
C34 C35 C36 120.0(2)
C36 C35 H35 120.0
C31 C36 H36 119.9
C35 C36 C31 120.3(2)
C35 C36 H36 119.9

loop_
_geom_bond_atom_site_label_1
_geom_bond_atom_site_label_2
_geom_bond_distance
Br1 Cu1 2.5183(4)
Cu1 S1 2.3484(7)
Cu1 S2 2.3247(6)
Cu1 P1 2.2408(6)
S1 C1 1.684(2)
S2 C10 1.691(2)
P1 C19 1.837(2)
P1 C25 1.828(2)
P1 C31 1.831(2)
N1 H1 0.8800
N1 C1 1.337(3)
N1 C2 1.462(3)
N2 C1 1.364(3)
N2 C3 1.476(3)
N2 C4 1.419(3)
N3 H3 0.8800
N3 C10 1.334(3)
N3 C11 1.461(3)
N4 C10 1.348(3)
N4 C12 1.469(3)
N4 C13 1.423(3)
C2 H2A 0.9900
C2 H2B 0.9900
C2 C3 1.514(4)
C3 H3A 0.9900
C3 H3B 0.9900
C4 C5 1.392(4)
C4 C9 1.389(4)
C5 H5 0.9500
C5 C6 1.387(4)
C6 H6 0.9500
C6 C7 1.378(6)
C7 H7 0.9500
C7 C8 1.386(5)
C8 H8 0.9500
C8 C9 1.398(4)
C9 H9 0.9500
C11 H11A 0.9900
C11 H11B 0.9900
C11 C12 1.527(4)
C12 H12A 0.9900
C12 H12B 0.9900
C13 C14 1.381(4)
C13 C18 1.387(4)
C14 H14 0.9500
C14 C15 1.400(4)
C15 H15 0.9500
C15 C16 1.371(5)
C16 H16 0.9500
C16 C17 1.375(5)
C17 H17 0.9500
C17 C18 1.387(4)
C18 H18 0.9500
C19 C20 1.396(3)
C19 C24 1.392(3)
C20 H20 0.9500
C20 C21 1.385(4)
C21 H21 0.9500
C21 C22 1.389(5)
C22 H22 0.9500
C22 C23 1.394(5)
C23 H23 0.9500
C23 C24 1.385(4)
C24 H24 0.9500
C25 C26 1.399(3)
C25 C30 1.392(3)
C26 H26 0.9500
C26 C27 1.395(3)
C27 H27 0.9500
C27 C28 1.375(4)
C28 H28 0.9500
C28 C29 1.388(4)
C29 H29 0.9500
C29 C30 1.394(4)
C30 H30 0.9500
C31 C32 1.388(3)
C31 C36 1.397(3)
C32 H32 0.9500
C32 C33 1.393(3)
C33 H33 0.9500
C33 C34 1.381(4)
C34 H34 0.9500
C34 C35 1.386(4)
C35 H35 0.9500
C35 C36 1.394(3)
C36 H36 0.9500

loop_
_geom_hbond_atom_site_label_D
_geom_hbond_atom_site_label_H
_geom_hbond_atom_site_label_A
_geom_hbond_distance_DH
_geom_hbond_distance_HA
_geom_hbond_distance_DA
_geom_hbond_angle_DHA
N1 H1 Br1 0.88 2.56 3.374(2) 153.5
N3 H3 Br1 0.88 2.81 3.471(2) 133.4

loop_
_geom_torsion_atom_site_label_1
_geom_torsion_atom_site_label_2
_geom_torsion_atom_site_label_3
_geom_torsion_atom_site_label_4
_geom_torsion
Cu1 S1 C1 N1 -10.8(2)
Cu1 S1 C1 N2 167.54(18)
Cu1 S2 C10 N3 -2.6(2)
Cu1 S2 C10 N4 179.71(19)
Cu1 P1 C19 C20 33.1(2)
Cu1 P1 C19 C24 -147.28(18)
Cu1 P1 C25 C26 27.3(2)
Cu1 P1 C25 C30 -156.1(2)
Cu1 P1 C31 C32 -140.10(18)
Cu1 P1 C31 C36 38.65(19)
P1 C19 C20 C21 179.0(2)
P1 C19 C24 C23 -179.4(2)
P1 C25 C26 C27 174.93(18)
P1 C25 C30 C29 -174.3(2)
P1 C31 C32 C33 179.74(19)
P1 C31 C36 C35 179.26(18)
N1 C2 C3 N2 22.0(3)
N2 C4 C5 C6 -175.3(2)
N2 C4 C9 C8 174.8(2)
N3 C11 C12 N4 2.8(3)
N4 C13 C14 C15 178.9(2)
N4 C13 C18 C17 -179.3(2)
C1 N1 C2 C3 -18.5(3)
C1 N2 C3 C2 -20.3(3)
C1 N2 C4 C5 -141.1(2)
C1 N2 C4 C9 43.9(3)
C2 N1 C1 S1 -174.98(17)
C2 N1 C1 N2 6.4(3)
C3 N2 C1 S1 -169.18(19)
C3 N2 C1 N1 9.4(3)
C3 N2 C4 C5 23.3(3)
C3 N2 C4 C9 -151.6(2)
C4 N2 C1 S1 -3.1(4)
C4 N2 C1 N1 175.4(2)
C4 N2 C3 C2 172.7(2)
C4 C5 C6 C7 0.5(4)
C5 C4 C9 C8 -0.1(4)
C5 C6 C7 C8 -0.2(4)
C6 C7 C8 C9 -0.2(4)
C7 C8 C9 C4 0.4(4)
C9 C4 C5 C6 -0.3(4)
C10 N3 C11 C12 -5.1(3)
C10 N4 C12 C11 0.1(4)
C10 N4 C13 C14 126.4(3)
C10 N4 C13 C18 -55.6(3)
C11 N3 C10 S2 -172.56(19)
C11 N3 C10 N4 5.5(3)
C12 N4 C10 S2 174.6(2)
C12 N4 C10 N3 -3.4(3)
C12 N4 C13 C14 -52.9(4)
C12 N4 C13 C18 125.2(3)
C13 N4 C10 S2 -4.7(4)
C13 N4 C10 N3 177.3(2)
C13 N4 C12 C11 179.5(2)
C13 C14 C15 C16 -0.2(5)
C14 C13 C18 C17 -1.2(4)
C14 C15 C16 C17 -0.1(5)
C15 C16 C17 C18 -0.3(5)
C16 C17 C18 C13 0.9(4)
C18 C13 C14 C15 0.8(4)
C19 P1 C25 C26 -98.25(19)
C19 P1 C25 C30 78.3(2)
C19 P1 C31 C32 -14.3(2)
C19 P1 C31 C36 164.47(17)
C19 C20 C21 C22 0.8(4)
C20 C19 C24 C23 0.2(4)
C20 C21 C22 C23 -0.5(5)
C21 C22 C23 C24 0.1(5)
C22 C23 C24 C19 0.0(4)
C24 C19 C20 C21 -0.6(4)
C25 P1 C19 C20 159.53(19)
C25 P1 C19 C24 -20.9(2)
C25 P1 C31 C32 91.6(2)
C25 P1 C31 C36 -89.60(18)
C25 C26 C27 C28 -0.2(4)
C26 C25 C30 C29 2.2(4)
C26 C27 C28 C29 1.9(4)
C27 C28 C29 C30 -1.6(5)
C28 C29 C30 C25 -0.5(5)
C30 C25 C26 C27 -1.8(4)
C31 P1 C19 C20 -93.1(2)
C31 P1 C19 C24 86.5(2)
C31 P1 C25 C26 155.14(18)
C31 P1 C25 C30 -28.3(2)
C31 C32 C33 C34 0.7(4)
C32 C31 C36 C35 -1.9(3)
C32 C33 C34 C35 -1.5(4)
C33 C34 C35 C36 0.6(4)
C34 C35 C36 C31 1.1(4)
C36 C31 C32 C33 1.0(4)
